data_7153421
loop_
_publ_author_name
'Nugent, Thomas C.'
'Umar, M. Naveed'
'Bibi, Ahtaram'

_publ_section_title
;
 Picolylamine as an organocatalyst template for highly diastereo- and
 enantioselective aqueous aldol reactions.
;
_journal_issue 18
_journal_name_full 'Organic &amp; biomolecular chemistry'
_journal_page_first 4085
_journal_page_last 4089
_journal_paper_doi 10.1039/c0ob00049c
_journal_volume 8
_journal_year 2010
_chemical_absolute_configuration syn
_chemical_formula_moiety '(C21 H23 N2), C4 H6 O6, C4 H4 O6'
_chemical_formula_sum 'C25 H28 N2 O6'
_chemical_formula_weight 452.49
_chemical_name_systematic
;
?
;
_space_group_IT_number 1
_symmetry_cell_setting triclinic
_symmetry_space_group_name_Hall 'P 1'
_symmetry_space_group_name_H-M 'P 1'
_atom_sites_solution_hydrogens geom
_atom_sites_solution_primary direct
_atom_sites_solution_secondary difmap
_audit_creation_method SHELXL-97
_cell_angle_alpha 88.49(3)
_cell_angle_beta 80.93(3)
_cell_angle_gamma 63.76(3)
_cell_formula_units_Z 2
_cell_length_a 9.5396(19)
_cell_length_b 10.212(2)
_cell_length_c 13.104(3)
_cell_measurement_reflns_used 16518
_cell_measurement_temperature 173(2)
_cell_measurement_theta_max 27.9
_cell_measurement_theta_min 3.7
_cell_volume 1129.3(5)
_computing_cell_refinement 'X-Area (Stoe & Cie, 2001)'
_computing_data_collection 'X-Area (Stoe & Cie, 2001)'
_computing_data_reduction 'X-Area (Stoe & Cie, 2001)'
_computing_molecular_graphics 'XP in SHELXTL-Plus (Sheldrick, 1991)'
_computing_structure_refinement 'SHELXL-97 (Sheldrick, 1997)'
_computing_structure_solution 'SHELXS-97 (Sheldrick, 1990)'
_diffrn_ambient_temperature 173(2)
_diffrn_measured_fraction_theta_full 0.997
_diffrn_measured_fraction_theta_max 0.995
_diffrn_measurement_device_type 'STOE IPDS II two-circle-diffractometer'
_diffrn_measurement_method \w
_diffrn_radiation_monochromator graphite
_diffrn_radiation_source 'fine-focus sealed tube'
_diffrn_radiation_type MoK\a
_diffrn_radiation_wavelength 0.71073
_diffrn_reflns_av_R_equivalents 0.0591
_diffrn_reflns_av_sigmaI/netI 0.0470
_diffrn_reflns_limit_h_max 12
_diffrn_reflns_limit_h_min -12
_diffrn_reflns_limit_k_max 13
_diffrn_reflns_limit_k_min -13
_diffrn_reflns_limit_l_max 13
_diffrn_reflns_limit_l_min -17
_diffrn_reflns_number 17132
_diffrn_reflns_theta_full 25.00
_diffrn_reflns_theta_max 27.52
_diffrn_reflns_theta_min 3.65
_diffrn_standards_number 0
_exptl_absorpt_coefficient_mu 0.095
_exptl_absorpt_correction_type none
_exptl_crystal_colour colourless
_exptl_crystal_density_diffrn 1.331
_exptl_crystal_density_method 'not measured'
_exptl_crystal_description block
_exptl_crystal_F_000 480
_exptl_crystal_size_max 0.31
_exptl_crystal_size_mid 0.28
_exptl_crystal_size_min 0.19
_refine_diff_density_max 0.238
_refine_diff_density_min -0.204
_refine_diff_density_rms 0.047
_refine_ls_extinction_coef 0.033(3)
_refine_ls_extinction_expression Fc^*^=kFc[1+0.001xFc^2^\l^3^/sin(2\q)]^-1/4^
_refine_ls_extinction_method SHELXL
_refine_ls_goodness_of_fit_ref 0.983
_refine_ls_hydrogen_treatment mixed
_refine_ls_matrix_type full
_refine_ls_number_parameters 642
_refine_ls_number_reflns 5176
_refine_ls_number_restraints 3
_refine_ls_restrained_S_all 0.983
_refine_ls_R_factor_all 0.0391
_refine_ls_R_factor_gt 0.0334
_refine_ls_shift/su_max 0.000
_refine_ls_shift/su_mean 0.000
_refine_ls_structure_factor_coef Fsqd
_refine_ls_weighting_details 'calc w=1/[\s^2^(Fo^2^)+(0.0446P)^2^] where P=(Fo^2^+2Fc^2^)/3'
_refine_ls_weighting_scheme calc
_refine_ls_wR_factor_gt 0.0753
_refine_ls_wR_factor_ref 0.0772
_reflns_number_gt 4623
_reflns_number_total 5176
_reflns_threshold_expression I>2\s(I)
_cod_data_source_file c0ob00049c.txt
_cod_data_source_block nugent
_cod_depositor_comments
;
The following automatic conversions were performed:

'_symmetry_cell_setting' value 'Triclinic' changed to 'triclinic'
according to /home/saulius/struct/CIF-dictionaries/cif_core.dic
dictionary named 'cif_core.dic' version 2.4.2 from 2011-04-26.

Automatic conversion script
Id: cif_fix_values 1891 2012-01-12 08:04:46Z andrius 
;
_cod_original_cell_volume 1129.3(4)
_cod_database_code 7153421

loop_
_symmetry_equiv_pos_as_xyz
'x, y, z'

loop_
_atom_site_label
_atom_site_type_symbol
_atom_site_fract_x
_atom_site_fract_y
_atom_site_fract_z
_atom_site_U_iso_or_equiv
_atom_site_adp_type
_atom_site_occupancy
_atom_site_symmetry_multiplicity
_atom_site_calc_flag
_atom_site_refinement_flags
N1 N 0.7699(2) 0.36289(19) 0.52084(14) 0.0191(3) Uani 1 1 d .
H1A H 0.719(3) 0.446(3) 0.491(2) 0.017(6) Uiso 1 1 d .
H1B H 0.791(4) 0.276(4) 0.470(3) 0.050(9) Uiso 1 1 d .
H1C H 0.867(4) 0.356(4) 0.529(3) 0.046(9) Uiso 1 1 d .
C1 C 0.6803(2) 0.3538(2) 0.62336(17) 0.0204(4) Uani 1 1 d .
H1 H 0.5905 0.3349 0.6094 0.025 Uiso 1 1 calc R
C2 C 0.6078(2) 0.5004(2) 0.68731(18) 0.0221(4) Uani 1 1 d .
H2 H 0.5266 0.5744 0.6495 0.027 Uiso 1 1 calc R
C3 C 0.5213(3) 0.4886(3) 0.79380(18) 0.0257(5) Uani 1 1 d .
H3A H 0.5993 0.4114 0.8305 0.031 Uiso 1 1 calc R
H3B H 0.4838 0.5820 0.8339 0.031 Uiso 1 1 calc R
C4 C 0.7293(3) 0.5585(2) 0.69922(19) 0.0264(5) Uani 1 1 d .
H4A H 0.8149 0.4848 0.7329 0.032 Uiso 1 1 calc R
H4B H 0.7776 0.5726 0.6298 0.032 Uiso 1 1 calc R
C11 C 0.7919(3) 0.2197(2) 0.67290(17) 0.0221(4) Uani 1 1 d .
N12 N 0.9376(2) 0.2079(2) 0.67397(15) 0.0256(4) Uani 1 1 d .
C13 C 1.0408(3) 0.0870(3) 0.7116(2) 0.0325(5) Uani 1 1 d .
H13 H 1.1441 0.0773 0.7131 0.039 Uiso 1 1 calc R
C14 C 1.0053(3) -0.0253(3) 0.7485(2) 0.0373(6) Uani 1 1 d .
H14 H 1.0829 -0.1099 0.7739 0.045 Uiso 1 1 calc R
C15 C 0.8550(4) -0.0118(3) 0.7474(2) 0.0400(6) Uani 1 1 d .
H15 H 0.8273 -0.0870 0.7720 0.048 Uiso 1 1 calc R
C16 C 0.7452(3) 0.1135(3) 0.7096(2) 0.0305(5) Uani 1 1 d .
H16 H 0.6404 0.1266 0.7088 0.037 Uiso 1 1 calc R
C31 C 0.3811(3) 0.4548(2) 0.79536(18) 0.0243(4) Uani 1 1 d .
C32 C 0.3567(3) 0.3617(3) 0.8677(2) 0.0299(5) Uani 1 1 d .
H32 H 0.4318 0.3151 0.9125 0.036 Uiso 1 1 calc R
C33 C 0.2240(3) 0.3356(3) 0.8755(2) 0.0336(6) Uani 1 1 d .
H33 H 0.2083 0.2729 0.9261 0.040 Uiso 1 1 calc R
C34 C 0.1156(3) 0.4011(3) 0.8099(2) 0.0344(6) Uani 1 1 d .
H34 H 0.0260 0.3820 0.8143 0.041 Uiso 1 1 calc R
C35 C 0.1369(3) 0.4948(3) 0.7372(2) 0.0333(5) Uani 1 1 d .
H35 H 0.0616 0.5405 0.6923 0.040 Uiso 1 1 calc R
C36 C 0.2690(3) 0.5217(3) 0.7303(2) 0.0298(5) Uani 1 1 d .
H36 H 0.2829 0.5864 0.6808 0.036 Uiso 1 1 calc R
C41 C 0.6547(2) 0.7015(2) 0.76262(17) 0.0227(4) Uani 1 1 d .
C42 C 0.6913(3) 0.7076(2) 0.86045(18) 0.0260(5) Uani 1 1 d .
H42 H 0.7693 0.6225 0.8852 0.031 Uiso 1 1 calc R
C43 C 0.6163(3) 0.8352(3) 0.92271(19) 0.0310(5) Uani 1 1 d .
H43 H 0.6415 0.8367 0.9898 0.037 Uiso 1 1 calc R
C44 C 0.5046(3) 0.9603(3) 0.8867(2) 0.0304(5) Uani 1 1 d .
H44 H 0.4525 1.0479 0.9292 0.037 Uiso 1 1 calc R
C45 C 0.4690(3) 0.9576(2) 0.7886(2) 0.0292(5) Uani 1 1 d .
H45 H 0.3935 1.0439 0.7635 0.035 Uiso 1 1 calc R
C46 C 0.5433(3) 0.8292(2) 0.72666(19) 0.0267(5) Uani 1 1 d .
H46 H 0.5181 0.8283 0.6595 0.032 Uiso 1 1 calc R
C5 C -0.1437(2) -0.3712(2) 0.41517(16) 0.0191(4) Uani 1 1 d .
C6 C -0.1160(2) -0.2405(2) 0.37661(16) 0.0185(4) Uani 1 1 d .
H6 H -0.0009 -0.2751 0.3493 0.022 Uiso 1 1 calc R
C7 C -0.1634(2) -0.1310(2) 0.46821(17) 0.0197(4) Uani 1 1 d .
H7 H -0.1073 -0.1846 0.5257 0.024 Uiso 1 1 calc R
C8 C -0.1120(2) -0.0096(2) 0.43825(17) 0.0202(4) Uani 1 1 d .
O51 O -0.03829(17) -0.46873(16) 0.46035(14) 0.0253(3) Uani 1 1 d .
O52 O -0.26887(18) -0.37611(16) 0.40454(13) 0.0255(3) Uani 1 1 d .
O61 O -0.2043(2) -0.16838(17) 0.29849(13) 0.0263(3) Uani 1 1 d .
H61 H -0.274(4) -0.198(4) 0.294(3) 0.041(9) Uiso 1 1 d .
O71 O -0.32887(18) -0.07463(17) 0.50304(14) 0.0287(4) Uani 1 1 d .
H71 H -0.381(5) -0.019(5) 0.446(4) 0.076(13) Uiso 1 1 d .
O81 O 0.03715(18) -0.05235(16) 0.42093(14) 0.0288(4) Uani 1 1 d .
O82 O -0.21495(18) 0.11774(16) 0.43386(13) 0.0248(3) Uani 1 1 d .
N1A N 0.4104(2) 0.7175(2) 0.37792(15) 0.0223(4) Uani 1 1 d .
H1A1 H 0.421(3) 0.623(3) 0.409(2) 0.026(7) Uiso 1 1 d .
H1A2 H 0.509(4) 0.707(3) 0.378(2) 0.037(8) Uiso 1 1 d .
H1A3 H 0.341(4) 0.805(4) 0.415(3) 0.054(10) Uiso 1 1 d .
C1A C 0.3612(2) 0.7299(2) 0.27350(17) 0.0224(4) Uani 1 1 d .
H1A4 H 0.2489 0.7448 0.2845 0.027 Uiso 1 1 calc R
C2A C 0.4624(3) 0.5866(2) 0.20626(18) 0.0232(4) Uani 1 1 d .
H2A H 0.4404 0.5079 0.2414 0.028 Uiso 1 1 calc R
C3A C 0.4128(3) 0.5999(3) 0.09927(18) 0.0279(5) Uani 1 1 d .
H3A1 H 0.4212 0.6856 0.0674 0.033 Uiso 1 1 calc R
H3A2 H 0.4904 0.5123 0.0558 0.033 Uiso 1 1 calc R
C4A C 0.6431(3) 0.5358(3) 0.1932(2) 0.0311(5) Uani 1 1 d .
H4A1 H 0.6707 0.6052 0.1506 0.037 Uiso 1 1 calc R
H4A2 H 0.6737 0.5360 0.2619 0.037 Uiso 1 1 calc R
C11A C 0.3637(3) 0.8662(2) 0.22688(17) 0.0239(4) Uani 1 1 d .
N12A N 0.4934(2) 0.8856(2) 0.23073(15) 0.0253(4) Uani 1 1 d .
C13A C 0.4949(3) 1.0079(3) 0.19133(19) 0.0301(5) Uani 1 1 d .
H13A H 0.5863 1.0224 0.1926 0.036 Uiso 1 1 calc R
C14A C 0.3722(3) 1.1131(3) 0.1494(2) 0.0345(5) Uani 1 1 d .
H14A H 0.3788 1.1981 0.1230 0.041 Uiso 1 1 calc R
C15A C 0.2387(3) 1.0926(3) 0.1463(2) 0.0390(6) Uani 1 1 d .
H15A H 0.1518 1.1633 0.1178 0.047 Uiso 1 1 calc R
C16A C 0.2344(3) 0.9671(3) 0.1858(2) 0.0327(5) Uani 1 1 d .
H16A H 0.1444 0.9502 0.1847 0.039 Uiso 1 1 calc R
C31A C 0.2487(3) 0.6154(2) 0.09440(18) 0.0251(4) Uani 1 1 d .
C32A C 0.1666(3) 0.7018(3) 0.0196(2) 0.0304(5) Uani 1 1 d .
H32A H 0.2090 0.7580 -0.0214 0.036 Uiso 1 1 calc R
C33A C 0.0231(3) 0.7071(3) 0.0041(2) 0.0367(6) Uani 1 1 d .
H33A H -0.0315 0.7657 -0.0476 0.044 Uiso 1 1 calc R
C34A C -0.0390(3) 0.6264(3) 0.0644(2) 0.0390(6) Uani 1 1 d .
H34A H -0.1368 0.6295 0.0541 0.047 Uiso 1 1 calc R
C35A C 0.0401(3) 0.5412(3) 0.1398(2) 0.0380(6) Uani 1 1 d .
H35A H -0.0040 0.4870 0.1817 0.046 Uiso 1 1 calc R
C36A C 0.1836(3) 0.5349(3) 0.1543(2) 0.0312(5) Uani 1 1 d .
H36A H 0.2382 0.4751 0.2056 0.037 Uiso 1 1 calc R
C41A C 0.7343(2) 0.3842(2) 0.14202(18) 0.0247(4) Uani 1 1 d .
C42A C 0.7953(3) 0.3631(3) 0.03693(19) 0.0338(5) Uani 1 1 d .
H42A H 0.7854 0.4451 -0.0026 0.041 Uiso 1 1 calc R
C43A C 0.8701(3) 0.2247(3) -0.0111(2) 0.0423(6) Uani 1 1 d .
H43A H 0.9107 0.2126 -0.0831 0.051 Uiso 1 1 calc R
C44A C 0.8858(3) 0.1046(3) 0.0452(3) 0.0440(7) Uani 1 1 d .
H44A H 0.9361 0.0096 0.0122 0.053 Uiso 1 1 calc R
C45A C 0.8279(3) 0.1229(3) 0.1501(3) 0.0421(7) Uani 1 1 d .
H45A H 0.8391 0.0404 0.1894 0.050 Uiso 1 1 calc R
C46A C 0.7533(3) 0.2620(3) 0.1981(2) 0.0348(6) Uani 1 1 d .
H46A H 0.7148 0.2735 0.2703 0.042 Uiso 1 1 calc R
C5A C 0.3428(2) 0.4287(2) 0.44846(17) 0.0197(4) Uani 1 1 d .
C6A C 0.3382(2) 0.2854(2) 0.42264(16) 0.0195(4) Uani 1 1 d .
H6A H 0.2645 0.3056 0.3714 0.023 Uiso 1 1 calc R
C7A C 0.2743(2) 0.2266(2) 0.51965(17) 0.0202(4) Uani 1 1 d .
H7A H 0.1715 0.3070 0.5533 0.024 Uiso 1 1 calc R
C8A C 0.2424(2) 0.1009(2) 0.48527(17) 0.0222(4) Uani 1 1 d .
O51A O 0.21010(19) 0.54535(16) 0.46762(15) 0.0281(4) Uani 1 1 d .
H51A H 0.132(4) 0.545(4) 0.459(3) 0.042 Uiso 1 1 d .
O52A O 0.47016(17) 0.43251(16) 0.44700(13) 0.0247(3) Uani 1 1 d .
O61A O 0.48837(19) 0.17860(17) 0.37740(13) 0.0264(3) Uani 1 1 d .
H61A H 0.562(5) 0.188(4) 0.407(3) 0.061(11) Uiso 1 1 d .
O71A O 0.3805(2) 0.18321(18) 0.59130(13) 0.0262(3) Uani 1 1 d .
H71A H 0.457(3) 0.102(3) 0.569(2) 0.027(7) Uiso 1 1 d .
O81A O 0.12051(18) 0.14717(17) 0.43679(13) 0.0266(3) Uani 1 1 d .
H81A H 0.095(4) 0.075(3) 0.430(3) 0.040 Uiso 1 1 d .
O82A O 0.32475(19) -0.02537(16) 0.50192(14) 0.0289(4) Uani 1 1 d .

loop_
_atom_site_aniso_label
_atom_site_aniso_U_11
_atom_site_aniso_U_22
_atom_site_aniso_U_33
_atom_site_aniso_U_23
_atom_site_aniso_U_13
_atom_site_aniso_U_12
N1 0.0201(8) 0.0184(8) 0.0209(9) 0.0019(7) -0.0038(7) -0.0101(7)
C1 0.0201(9) 0.0223(9) 0.0218(10) -0.0020(8) -0.0036(8) -0.0117(8)
C2 0.0187(9) 0.0236(10) 0.0253(10) -0.0019(8) -0.0024(8) -0.0107(8)
C3 0.0234(10) 0.0316(11) 0.0234(11) -0.0035(9) -0.0015(9) -0.0140(9)
C4 0.0239(10) 0.0277(11) 0.0302(12) -0.0069(9) -0.0005(9) -0.0146(9)
C11 0.0242(10) 0.0217(10) 0.0209(10) -0.0015(8) -0.0032(8) -0.0107(8)
N12 0.0226(9) 0.0282(9) 0.0261(10) 0.0009(8) -0.0053(8) -0.0109(8)
C13 0.0256(11) 0.0354(12) 0.0286(12) 0.0001(10) -0.0056(9) -0.0059(10)
C14 0.0395(14) 0.0273(12) 0.0318(13) 0.0051(10) -0.0059(11) -0.0032(10)
C15 0.0484(15) 0.0299(12) 0.0419(15) 0.0107(11) -0.0041(12) -0.0191(12)
C16 0.0315(12) 0.0286(11) 0.0347(13) 0.0036(10) -0.0033(10) -0.0173(10)
C31 0.0209(10) 0.0253(10) 0.0247(11) -0.0056(9) 0.0016(8) -0.0097(8)
C32 0.0247(11) 0.0285(11) 0.0351(13) 0.0028(10) -0.0038(10) -0.0110(9)
C33 0.0274(12) 0.0280(11) 0.0441(15) 0.0033(11) 0.0030(11) -0.0142(10)
C34 0.0228(11) 0.0344(12) 0.0467(15) -0.0073(11) 0.0026(10) -0.0156(10)
C35 0.0233(11) 0.0396(13) 0.0363(14) -0.0019(11) -0.0061(10) -0.0128(10)
C36 0.0257(11) 0.0333(12) 0.0290(12) -0.0007(10) -0.0005(9) -0.0129(10)
C41 0.0241(10) 0.0228(10) 0.0252(11) -0.0027(8) -0.0009(8) -0.0148(8)
C42 0.0295(11) 0.0219(10) 0.0261(11) 0.0039(9) -0.0073(9) -0.0101(9)
C43 0.0396(13) 0.0298(12) 0.0226(11) -0.0006(9) -0.0068(10) -0.0139(10)
C44 0.0344(12) 0.0240(10) 0.0293(12) -0.0035(9) -0.0017(10) -0.0105(9)
C45 0.0287(11) 0.0235(10) 0.0336(12) 0.0035(9) -0.0084(10) -0.0092(9)
C46 0.0303(11) 0.0277(11) 0.0256(11) 0.0024(9) -0.0072(9) -0.0151(9)
C5 0.0202(9) 0.0158(8) 0.0224(10) -0.0004(8) -0.0024(8) -0.0093(7)
C6 0.0184(9) 0.0171(8) 0.0216(10) 0.0003(8) -0.0032(8) -0.0093(7)
C7 0.0184(9) 0.0172(9) 0.0240(10) 0.0008(8) -0.0014(8) -0.0090(7)
C8 0.0239(10) 0.0200(9) 0.0208(10) -0.0026(8) -0.0041(8) -0.0131(8)
O51 0.0199(7) 0.0185(7) 0.0394(9) 0.0074(6) -0.0075(6) -0.0096(6)
O52 0.0232(7) 0.0232(7) 0.0378(9) 0.0061(7) -0.0106(7) -0.0156(6)
O61 0.0340(8) 0.0266(8) 0.0277(8) 0.0075(6) -0.0120(7) -0.0197(7)
O71 0.0201(8) 0.0253(8) 0.0365(9) -0.0039(7) 0.0083(7) -0.0102(6)
O81 0.0217(7) 0.0217(7) 0.0464(10) -0.0027(7) -0.0030(7) -0.0133(6)
O82 0.0270(8) 0.0184(7) 0.0319(8) -0.0001(6) -0.0071(6) -0.0118(6)
N1A 0.0252(9) 0.0200(8) 0.0225(9) 0.0001(7) -0.0039(7) -0.0106(7)
C1A 0.0193(9) 0.0243(10) 0.0233(10) -0.0009(8) -0.0020(8) -0.0098(8)
C2A 0.0221(10) 0.0253(10) 0.0235(10) -0.0033(8) -0.0025(8) -0.0118(8)
C3A 0.0255(11) 0.0356(12) 0.0249(11) -0.0032(9) -0.0026(9) -0.0160(9)
C4A 0.0198(10) 0.0356(12) 0.0370(13) -0.0132(10) -0.0010(9) -0.0119(9)
C11A 0.0255(11) 0.0235(10) 0.0205(10) -0.0010(8) -0.0024(9) -0.0093(9)
N12A 0.0286(9) 0.0255(9) 0.0244(9) 0.0011(8) -0.0054(8) -0.0139(8)
C13A 0.0403(13) 0.0279(11) 0.0264(12) -0.0002(9) -0.0039(10) -0.0196(10)
C14A 0.0503(15) 0.0267(11) 0.0284(12) 0.0029(10) -0.0059(11) -0.0191(11)
C15A 0.0416(14) 0.0314(12) 0.0382(14) 0.0080(11) -0.0144(12) -0.0088(11)
C16A 0.0274(12) 0.0321(12) 0.0362(13) 0.0048(10) -0.0095(10) -0.0100(10)
C31A 0.0248(10) 0.0251(10) 0.0260(11) -0.0064(9) -0.0029(9) -0.0117(9)
C32A 0.0339(12) 0.0282(11) 0.0325(12) 0.0007(10) -0.0078(10) -0.0161(10)
C33A 0.0335(13) 0.0360(13) 0.0411(14) 0.0022(11) -0.0166(11) -0.0124(11)
C34A 0.0314(13) 0.0474(15) 0.0432(16) -0.0030(12) -0.0123(11) -0.0198(12)
C35A 0.0411(14) 0.0498(15) 0.0353(14) -0.0012(12) -0.0029(11) -0.0319(13)
C36A 0.0338(12) 0.0358(12) 0.0292(12) 0.0012(10) -0.0087(10) -0.0188(11)
C41A 0.0175(9) 0.0284(11) 0.0274(11) -0.0025(9) -0.0022(8) -0.0098(8)
C42A 0.0420(13) 0.0262(11) 0.0284(12) -0.0003(10) 0.0055(10) -0.0143(10)
C43A 0.0467(16) 0.0352(13) 0.0346(14) -0.0103(11) 0.0041(12) -0.0118(12)
C44A 0.0370(14) 0.0241(12) 0.069(2) -0.0067(12) -0.0078(14) -0.0114(11)
C45A 0.0303(12) 0.0304(12) 0.067(2) 0.0205(13) -0.0123(12) -0.0140(10)
C46A 0.0225(11) 0.0436(14) 0.0346(13) 0.0129(11) -0.0041(9) -0.0121(10)
C5A 0.0202(9) 0.0196(9) 0.0228(10) 0.0056(8) -0.0080(8) -0.0106(8)
C6A 0.0191(9) 0.0209(9) 0.0210(10) 0.0020(8) -0.0054(8) -0.0106(8)
C7A 0.0213(10) 0.0177(9) 0.0231(10) 0.0002(8) -0.0023(8) -0.0105(8)
C8A 0.0224(10) 0.0201(9) 0.0249(11) -0.0014(8) 0.0018(8) -0.0119(8)
O51A 0.0185(7) 0.0197(7) 0.0495(11) 0.0034(7) -0.0108(7) -0.0100(6)
O52A 0.0205(7) 0.0249(7) 0.0347(9) 0.0062(6) -0.0092(6) -0.0141(6)
O61A 0.0217(7) 0.0279(8) 0.0296(9) -0.0086(7) 0.0033(7) -0.0129(6)
O71A 0.0305(8) 0.0226(7) 0.0235(8) -0.0006(6) -0.0068(7) -0.0091(7)
O81A 0.0253(8) 0.0200(7) 0.0390(9) 0.0003(7) -0.0076(7) -0.0134(6)
O82A 0.0303(8) 0.0175(7) 0.0394(10) 0.0000(7) -0.0076(7) -0.0103(6)

loop_
_atom_type_symbol
_atom_type_description
_atom_type_scat_dispersion_real
_atom_type_scat_dispersion_imag
_atom_type_scat_source
C C 0.0033 0.0016 'International Tables Vol C Tables 4.2.6.8 and 6.1.1.4'
H H 0.0000 0.0000 'International Tables Vol C Tables 4.2.6.8 and 6.1.1.4'
N N 0.0061 0.0033 'International Tables Vol C Tables 4.2.6.8 and 6.1.1.4'
O O 0.0106 0.0060 'International Tables Vol C Tables 4.2.6.8 and 6.1.1.4'

loop_
_geom_angle_atom_site_label_1
_geom_angle_atom_site_label_2
_geom_angle_atom_site_label_3
_geom_angle
C1 N1 H1A 112.5(16)
C1 N1 H1B 110.6(19)
H1A N1 H1B 108(2)
C1 N1 H1C 110(2)
H1A N1 H1C 108(3)
H1B N1 H1C 108(3)
N1 C1 C11 106.58(17)
N1 C1 C2 111.01(17)
C11 C1 C2 116.62(18)
N1 C1 H1 107.4
C11 C1 H1 107.4
C2 C1 H1 107.4
C3 C2 C4 110.55(18)
C3 C2 C1 110.72(17)
C4 C2 C1 113.68(17)
C3 C2 H2 107.2
C4 C2 H2 107.2
C1 C2 H2 107.2
C31 C3 C2 117.08(19)
C31 C3 H3A 108.0
C2 C3 H3A 108.0
C31 C3 H3B 108.0
C2 C3 H3B 108.0
H3A C3 H3B 107.3
C41 C4 C2 112.26(18)
C41 C4 H4A 109.2
C2 C4 H4A 109.2
C41 C4 H4B 109.2
C2 C4 H4B 109.2
H4A C4 H4B 107.9
N12 C11 C16 123.2(2)
N12 C11 C1 116.09(18)
C16 C11 C1 120.7(2)
C13 N12 C11 117.2(2)
N12 C13 C14 123.6(2)
N12 C13 H13 118.2
C14 C13 H13 118.2
C15 C14 C13 118.7(2)
C15 C14 H14 120.7
C13 C14 H14 120.7
C14 C15 C16 118.8(2)
C14 C15 H15 120.6
C16 C15 H15 120.6
C15 C16 C11 118.5(2)
C15 C16 H16 120.7
C11 C16 H16 120.7
C32 C31 C36 118.2(2)
C32 C31 C3 119.7(2)
C36 C31 C3 121.9(2)
C31 C32 C33 121.2(2)
C31 C32 H32 119.4
C33 C32 H32 119.4
C34 C33 C32 119.8(2)
C34 C33 H33 120.1
C32 C33 H33 120.1
C33 C34 C35 120.1(2)
C33 C34 H34 119.9
C35 C34 H34 119.9
C34 C35 C36 119.9(2)
C34 C35 H35 120.1
C36 C35 H35 120.1
C35 C36 C31 120.8(2)
C35 C36 H36 119.6
C31 C36 H36 119.6
C42 C41 C46 118.3(2)
C42 C41 C4 120.4(2)
C46 C41 C4 121.3(2)
C43 C42 C41 121.3(2)
C43 C42 H42 119.3
C41 C42 H42 119.3
C44 C43 C42 119.8(2)
C44 C43 H43 120.1
C42 C43 H43 120.1
C43 C44 C45 119.8(2)
C43 C44 H44 120.1
C45 C44 H44 120.1
C44 C45 C46 120.4(2)
C44 C45 H45 119.8
C46 C45 H45 119.8
C45 C46 C41 120.4(2)
C45 C46 H46 119.8
C41 C46 H46 119.8
O52 C5 O51 122.82(18)
O52 C5 C6 119.44(18)
O51 C5 C6 117.70(17)
O61 C6 C5 113.09(17)
O61 C6 C7 108.43(16)
C5 C6 C7 108.50(17)
O61 C6 H6 108.9
C5 C6 H6 108.9
C7 C6 H6 108.9
O71 C7 C6 109.06(17)
O71 C7 C8 112.48(16)
C6 C7 C8 110.71(17)
O71 C7 H7 108.2
C6 C7 H7 108.2
C8 C7 H7 108.2
O82 C8 O81 126.00(19)
O82 C8 C7 119.27(18)
O81 C8 C7 114.73(17)
C6 O61 H61 111(2)
C7 O71 H71 107(3)
C8 O81 H81A 115.5(11)
C1A N1A H1A1 111.0(16)
C1A N1A H1A2 116(2)
H1A1 N1A H1A2 99(2)
C1A N1A H1A3 106(2)
H1A1 N1A H1A3 118(3)
H1A2 N1A H1A3 107(3)
N1A C1A C11A 108.03(17)
N1A C1A C2A 110.97(17)
C11A C1A C2A 115.30(18)
N1A C1A H1A4 107.4
C11A C1A H1A4 107.4
C2A C1A H1A4 107.4
C3A C2A C4A 109.31(19)
C3A C2A C1A 110.89(18)
C4A C2A C1A 114.43(18)
C3A C2A H2A 107.3
C4A C2A H2A 107.3
C1A C2A H2A 107.3
C31A C3A C2A 117.46(19)
C31A C3A H3A1 107.9
C2A C3A H3A1 107.9
C31A C3A H3A2 107.9
C2A C3A H3A2 107.9
H3A1 C3A H3A2 107.2
C41A C4A C2A 111.32(19)
C41A C4A H4A1 109.4
C2A C4A H4A1 109.4
C41A C4A H4A2 109.4
C2A C4A H4A2 109.4
H4A1 C4A H4A2 108.0
N12A C11A C16A 122.7(2)
N12A C11A C1A 116.76(19)
C16A C11A C1A 120.5(2)
C13A N12A C11A 117.0(2)
N12A C13A C14A 124.0(2)
N12A C13A H13A 118.0
C14A C13A H13A 118.0
C13A C14A C15A 118.6(2)
C13A C14A H14A 120.7
C15A C14A H14A 120.7
C16A C15A C14A 118.6(2)
C16A C15A H15A 120.7
C14A C15A H15A 120.7
C15A C16A C11A 119.1(2)
C15A C16A H16A 120.5
C11A C16A H16A 120.5
C32A C31A C36A 118.6(2)
C32A C31A C3A 118.6(2)
C36A C31A C3A 122.5(2)
C31A C32A C33A 120.9(2)
C31A C32A H32A 119.5
C33A C32A H32A 119.5
C34A C33A C32A 119.4(2)
C34A C33A H33A 120.3
C32A C33A H33A 120.3
C33A C34A C35A 120.4(2)
C33A C34A H34A 119.8
C35A C34A H34A 119.8
C34A C35A C36A 120.1(2)
C34A C35A H35A 120.0
C36A C35A H35A 120.0
C35A C36A C31A 120.6(2)
C35A C36A H36A 119.7
C31A C36A H36A 119.7
C46A C41A C42A 118.0(2)
C46A C41A C4A 120.6(2)
C42A C41A C4A 121.3(2)
C43A C42A C41A 121.3(2)
C43A C42A H42A 119.4
C41A C42A H42A 119.4
C44A C43A C42A 120.1(3)
C44A C43A H43A 120.0
C42A C43A H43A 120.0
C43A C44A C45A 119.6(2)
C43A C44A H44A 120.2
C45A C44A H44A 120.2
C44A C45A C46A 120.1(2)
C44A C45A H45A 120.0
C46A C45A H45A 120.0
C41A C46A C45A 120.9(3)
C41A C46A H46A 119.5
C45A C46A H46A 119.5
O52A C5A O51A 121.42(19)
O52A C5A C6A 120.45(19)
O51A C5A C6A 118.08(18)
O61A C6A C5A 111.44(16)
O61A C6A C7A 109.97(16)
C5A C6A C7A 111.33(17)
O61A C6A H6A 108.0
C5A C6A H6A 108.0
C7A C6A H6A 108.0
O71A C7A C8A 112.26(17)
O71A C7A C6A 110.91(16)
C8A C7A C6A 108.56(17)
O71A C7A H7A 108.3
C8A C7A H7A 108.3
C6A C7A H7A 108.3
O82A C8A O81A 125.8(2)
O82A C8A C7A 122.0(2)
O81A C8A C7A 112.16(18)
C5A O51A H51A 121(3)
C6A O61A H61A 109(2)
C7A O71A H71A 108(2)
C8A O81A H81A 109(2)

loop_
_geom_bond_atom_site_label_1
_geom_bond_atom_site_label_2
_geom_bond_distance
N1 C1 1.499(3)
N1 H1A 0.89(3)
N1 H1B 1.05(4)
N1 H1C 0.92(4)
C1 C11 1.521(3)
C1 C2 1.546(3)
C1 H1 1.0000
C2 C3 1.536(3)
C2 C4 1.546(3)
C2 H2 1.0000
C3 C31 1.518(3)
C3 H3A 0.9900
C3 H3B 0.9900
C4 C41 1.513(3)
C4 H4A 0.9900
C4 H4B 0.9900
C11 N12 1.344(3)
C11 C16 1.392(3)
N12 C13 1.335(3)
C13 C14 1.388(4)
C13 H13 0.9500
C14 C15 1.380(4)
C14 H14 0.9500
C15 C16 1.388(4)
C15 H15 0.9500
C16 H16 0.9500
C31 C32 1.392(3)
C31 C36 1.395(3)
C32 C33 1.393(3)
C32 H32 0.9500
C33 C34 1.377(4)
C33 H33 0.9500
C34 C35 1.388(4)
C34 H34 0.9500
C35 C36 1.393(3)
C35 H35 0.9500
C36 H36 0.9500
C41 C42 1.391(3)
C41 C46 1.397(3)
C42 C43 1.387(3)
C42 H42 0.9500
C43 C44 1.383(3)
C43 H43 0.9500
C44 C45 1.384(4)
C44 H44 0.9500
C45 C46 1.391(3)
C45 H45 0.9500
C46 H46 0.9500
C5 O52 1.246(3)
C5 O51 1.275(3)
C5 C6 1.530(3)
C6 O61 1.408(3)
C6 C7 1.532(3)
C6 H6 1.0000
C7 O71 1.419(2)
C7 C8 1.544(3)
C7 H7 1.0000
C8 O82 1.242(3)
C8 O81 1.273(3)
O61 H61 0.85(4)
O71 H71 0.99(5)
N1A C1A 1.500(3)
N1A H1A1 1.01(3)
N1A H1A2 0.90(3)
N1A H1A3 0.93(4)
C1A C11A 1.513(3)
C1A C2A 1.550(3)
C1A H1A4 1.0000
C2A C3A 1.533(3)
C2A C4A 1.546(3)
C2A H2A 1.0000
C3A C31A 1.513(3)
C3A H3A1 0.9900
C3A H3A2 0.9900
C4A C41A 1.511(3)
C4A H4A1 0.9900
C4A H4A2 0.9900
C11A N12A 1.346(3)
C11A C16A 1.388(3)
N12A C13A 1.344(3)
C13A C14A 1.374(4)
C13A H13A 0.9500
C14A C15A 1.385(4)
C14A H14A 0.9500
C15A C16A 1.385(4)
C15A H15A 0.9500
C16A H16A 0.9500
C31A C32A 1.392(3)
C31A C36A 1.394(3)
C32A C33A 1.393(4)
C32A H32A 0.9500
C33A C34A 1.380(4)
C33A H33A 0.9500
C34A C35A 1.383(4)
C34A H34A 0.9500
C35A C36A 1.384(4)
C35A H35A 0.9500
C36A H36A 0.9500
C41A C46A 1.387(3)
C41A C42A 1.390(3)
C42A C43A 1.384(3)
C42A H42A 0.9500
C43A C44A 1.378(4)
C43A H43A 0.9500
C44A C45A 1.383(5)
C44A H44A 0.9500
C45A C46A 1.389(4)
C45A H45A 0.9500
C46A H46A 0.9500
C5A O52A 1.230(3)
C5A O51A 1.291(3)
C5A C6A 1.532(3)
C6A O61A 1.406(3)
C6A C7A 1.545(3)
C6A H6A 1.0000
C7A O71A 1.409(3)
C7A C8A 1.537(3)
C7A H7A 1.0000
C8A O82A 1.213(3)
C8A O81A 1.308(3)
O51A H51A 0.77(4)
O61A H61A 0.90(4)
O71A H71A 0.84(3)
O81A H81A 0.89(3)

loop_
_geom_hbond_atom_site_label_D
_geom_hbond_atom_site_label_H
_geom_hbond_atom_site_label_A
_geom_hbond_distance_DH
_geom_hbond_distance_HA
_geom_hbond_distance_DA
_geom_hbond_angle_DHA
_geom_hbond_site_symmetry_A
N1 H1A O52 0.89(3) 2.15(3) 2.942(2) 148(2) 1_665
N1 H1B O82 1.05(4) 1.72(4) 2.714(2) 155(3) 1_655
N1 H1C O51 0.92(4) 2.43(3) 3.030(2) 123(3) 1_665
N1 H1C O81A 0.92(4) 2.56(3) 3.115(3) 120(3) 1_655
O61 H61 N12A 0.85(4) 2.28(3) 2.963(3) 137(3) 1_445
O61 H61 O52 0.85(4) 2.29(3) 2.746(2) 114(3) .
O71 H71 O61A 0.99(5) 2.11(4) 3.022(3) 152(4) 1_455
N1A H1A1 O52A 1.01(3) 1.86(3) 2.858(2) 170(2) .
N1A H1A2 O52 0.90(3) 1.99(3) 2.852(3) 160(3) 1_665
N1A H1A3 O82A 0.93(4) 2.03(4) 2.848(3) 145(3) 1_565
O51A H51A O51 0.77(4) 1.69(4) 2.453(2) 170(4) 1_565
O61A H61A O82 0.90(4) 2.01(4) 2.833(2) 152(3) 1_655
O71A H71A O71 0.84(3) 2.11(3) 2.942(3) 169(3) 1_655
O81A H81A O81 0.89(3) 1.63(3) 2.517(2) 177(3) .

loop_
_geom_torsion_atom_site_label_1
_geom_torsion_atom_site_label_2
_geom_torsion_atom_site_label_3
_geom_torsion_atom_site_label_4
_geom_torsion
N1 C1 C2 C3 -177.94(17)
C11 C1 C2 C3 -55.6(2)
N1 C1 C2 C4 -52.8(2)
C11 C1 C2 C4 69.5(2)
C4 C2 C3 C31 171.14(18)
C1 C2 C3 C31 -62.0(3)
C3 C2 C4 C41 -54.5(3)
C1 C2 C4 C41 -179.69(19)
N1 C1 C11 N12 49.1(2)
C2 C1 C11 N12 -75.5(2)
N1 C1 C11 C16 -127.8(2)
C2 C1 C11 C16 107.6(2)
C16 C11 N12 C13 0.6(3)
C1 C11 N12 C13 -176.19(19)
C11 N12 C13 C14 0.3(4)
N12 C13 C14 C15 -0.6(4)
C13 C14 C15 C16 -0.1(4)
C14 C15 C16 C11 0.9(4)
N12 C11 C16 C15 -1.2(4)
C1 C11 C16 C15 175.4(2)
C2 C3 C31 C32 141.6(2)
C2 C3 C31 C36 -42.6(3)
C36 C31 C32 C33 -0.1(4)
C3 C31 C32 C33 175.9(2)
C31 C32 C33 C34 0.9(4)
C32 C33 C34 C35 -1.1(4)
C33 C34 C35 C36 0.5(4)
C34 C35 C36 C31 0.4(4)
C32 C31 C36 C35 -0.6(4)
C3 C31 C36 C35 -176.5(2)
C2 C4 C41 C42 111.0(2)
C2 C4 C41 C46 -66.5(3)
C46 C41 C42 C43 2.0(3)
C4 C41 C42 C43 -175.6(2)
C41 C42 C43 C44 -1.1(4)
C42 C43 C44 C45 -0.4(4)
C43 C44 C45 C46 0.9(4)
C44 C45 C46 C41 0.0(4)
C42 C41 C46 C45 -1.4(3)
C4 C41 C46 C45 176.2(2)
O52 C5 C6 O61 -23.5(3)
O51 C5 C6 O61 158.84(18)
O52 C5 C6 C7 96.8(2)
O51 C5 C6 C7 -80.8(2)
O61 C6 C7 O71 57.9(2)
C5 C6 C7 O71 -65.2(2)
O61 C6 C7 C8 -66.3(2)
C5 C6 C7 C8 170.48(16)
O71 C7 C8 O82 -9.1(3)
C6 C7 C8 O82 113.2(2)
O71 C7 C8 O81 170.31(19)
C6 C7 C8 O81 -67.4(2)
N1A C1A C2A C3A -179.61(17)
C11A C1A C2A C3A -56.4(2)
N1A C1A C2A C4A -55.4(2)
C11A C1A C2A C4A 67.8(3)
C4A C2A C3A C31A 166.76(19)
C1A C2A C3A C31A -66.2(3)
C3A C2A C4A C41A -64.3(3)
C1A C2A C4A C41A 170.71(19)
N1A C1A C11A N12A 47.6(2)
C2A C1A C11A N12A -77.1(3)
N1A C1A C11A C16A -130.3(2)
C2A C1A C11A C16A 105.0(2)
C16A C11A N12A C13A -0.8(3)
C1A C11A N12A C13A -178.7(2)
C11A N12A C13A C14A 0.9(3)
N12A C13A C14A C15A -0.5(4)
C13A C14A C15A C16A 0.0(4)
C14A C15A C16A C11A 0.0(4)
N12A C11A C16A C15A 0.4(4)
C1A C11A C16A C15A 178.2(2)
C2A C3A C31A C32A 145.6(2)
C2A C3A C31A C36A -41.3(3)
C36A C31A C32A C33A -0.6(4)
C3A C31A C32A C33A 172.8(2)
C31A C32A C33A C34A 0.6(4)
C32A C33A C34A C35A 0.1(4)
C33A C34A C35A C36A -0.8(4)
C34A C35A C36A C31A 0.9(4)
C32A C31A C36A C35A -0.2(4)
C3A C31A C36A C35A -173.3(2)
C2A C4A C41A C46A -77.7(3)
C2A C4A C41A C42A 99.3(3)
C46A C41A C42A C43A 1.2(4)
C4A C41A C42A C43A -175.9(2)
C41A C42A C43A C44A -0.2(4)
C42A C43A C44A C45A -0.7(4)
C43A C44A C45A C46A 0.5(4)
C42A C41A C46A C45A -1.4(4)
C4A C41A C46A C45A 175.7(2)
C44A C45A C46A C41A 0.6(4)
O52A C5A C6A O61A -13.1(3)
O51A C5A C6A O61A 164.24(19)
O52A C5A C6A C7A 110.1(2)
O51A C5A C6A C7A -72.6(2)
O61A C6A C7A O71A 57.0(2)
C5A C6A C7A O71A -67.0(2)
O61A C6A C7A C8A -66.8(2)
C5A C6A C7A C8A 169.19(16)
O71A C7A C8A O82A -14.2(3)
C6A C7A C8A O82A 108.8(2)
O71A C7A C8A O81A 166.47(17)
C6A C7A C8A O81A -70.6(2)
